data_7200360
loop_
_publ_author_name
'Liu, Tianfu'
'L\"u, Jian'
'Shi, Linxi'
'Guo, Zhengang'
'Cao, Rong'

_publ_section_title
;
 Conformation control of a flexible 1,4-phenylenediacetate ligand in
 coordination complexes: a rigidity-modulated strategy
;
_journal_issue 4
_journal_name_full CrystEngComm
_journal_page_first 583
_journal_paper_doi 10.1039/b813444h
_journal_volume 11
_journal_year 2009
_chemical_formula_moiety 'C20 H18 Co N2 O4, O'
_chemical_formula_sum 'C20 H18 Co N2 O5'
_chemical_formula_weight 425.29
_chemical_name_systematic
;
?
;
_space_group_IT_number 2
_symmetry_cell_setting triclinic
_symmetry_space_group_name_Hall '-P 1'
_symmetry_space_group_name_H-M 'P -1'
_atom_sites_solution_hydrogens geom
_atom_sites_solution_primary direct
_atom_sites_solution_secondary difmap
_audit_creation_method SHELXL-97
_cell_angle_alpha 112.508(6)
_cell_angle_beta 106.884(11)
_cell_angle_gamma 96.478(4)
_cell_formula_units_Z 2
_cell_length_a 9.814(3)
_cell_length_b 10.545(3)
_cell_length_c 10.595(3)
_cell_measurement_reflns_used 1001
_cell_measurement_temperature 298(2)
_cell_measurement_theta_max 27.4835
_cell_measurement_theta_min 2.2039
_cell_volume 937.6(5)
_computing_cell_refinement 'CrystalClear (Rigaku Inc., 2007)'
_computing_data_collection 'CrystalClear (Rigaku Inc., 2007)'
_computing_data_reduction 'CrystalClear (Rigaku Inc., 2007)'
_computing_molecular_graphics 'SHELXL-97 (Sheldrick, 1997)'
_computing_publication_material 'SHELXL-97 (Sheldrick, 1997)'
_computing_structure_refinement 'SHELXL-97 (Sheldrick, 1997)'
_computing_structure_solution 'SHELXS-97 (Sheldrick, 1990)'
_diffrn_ambient_temperature 298(2)
_diffrn_detector_area_resol_mean 13.6612
_diffrn_measured_fraction_theta_full 99.4000
_diffrn_measured_fraction_theta_max 27.4835
_diffrn_measurement_device_type
;
Mercury2 (2x2 bin mode)
;
_diffrn_measurement_method CCD_Profile_fitting
_diffrn_radiation_monochromator graphite
_diffrn_radiation_source 'fine-focus sealed tube'
_diffrn_radiation_type MoK\a
_diffrn_radiation_wavelength 0.71073
_diffrn_reflns_av_R_equivalents 0.0402
_diffrn_reflns_av_sigmaI/netI 0.0640
_diffrn_reflns_limit_h_max 12
_diffrn_reflns_limit_h_min -6
_diffrn_reflns_limit_k_max 13
_diffrn_reflns_limit_k_min -13
_diffrn_reflns_limit_l_max 13
_diffrn_reflns_limit_l_min -13
_diffrn_reflns_number 7054
_diffrn_reflns_theta_full 27.4835
_diffrn_reflns_theta_max 28.08
_diffrn_reflns_theta_min 2.52
_diffrn_standards_decay_% 0
_diffrn_standards_interval_count 0
_diffrn_standards_interval_time .
_diffrn_standards_number 4109
_exptl_absorpt_coefficient_mu 0.950
_exptl_absorpt_correction_T_max 0.826
_exptl_absorpt_correction_T_min 0.825
_exptl_absorpt_correction_type multi-scan
_exptl_absorpt_process_details CrystalClear
_exptl_crystal_colour Colorless
_exptl_crystal_density_diffrn 1.499
_exptl_crystal_density_method 'not measured'
_exptl_crystal_description Prism
_exptl_crystal_F_000 434
_exptl_crystal_size_max 0.2000
_exptl_crystal_size_mid 0.2000
_exptl_crystal_size_min 0.2000
_refine_diff_density_max 0.589
_refine_diff_density_min -0.534
_refine_diff_density_rms 0.093
_refine_ls_extinction_method none
_refine_ls_goodness_of_fit_ref 1.075
_refine_ls_hydrogen_treatment constr
_refine_ls_matrix_type full
_refine_ls_number_parameters 253
_refine_ls_number_reflns 4090
_refine_ls_number_restraints 0
_refine_ls_restrained_S_all 1.075
_refine_ls_R_factor_all 0.0765
_refine_ls_R_factor_gt 0.0557
_refine_ls_shift/su_max 0.007
_refine_ls_shift/su_mean 0.001
_refine_ls_structure_factor_coef Fsqd
_refine_ls_weighting_details 'calc w=1/[\s^2^(Fo^2^)+(0.1088P)^2^+0.1353P] where P=(Fo^2^+2Fc^2^)/3'
_refine_ls_weighting_scheme calc
_refine_ls_wR_factor_gt 0.1548
_refine_ls_wR_factor_ref 0.1918
_reflns_number_gt 3107
_reflns_number_total 4551
_reflns_threshold_expression >2sigma(I)
_cod_data_source_file b813444h.txt
_cod_data_source_block 2b
_cod_depositor_comments
;
The following automatic conversions were performed:
'_symmetry_cell_setting' value 'Triclinic' changed to 'triclinic'
according to '/home/saulius/struct/CIF-dictionaries/cif_core.dic'
dictionary named 'cif_core.dic' version 2.4.1 from
2010-06-29.

'_exptl_absorpt_correction_type' value 'Multi-scan' changed
to 'multi-scan' according to
'/home/saulius/struct/CIF-dictionaries/cif_core.dic' dictionary named
'cif_core.dic' version 2.4.1 from 2010-06-29.

Automatic conversion script
Id: cif_fix_enum 1527 2010-12-29 10:47:43Z saulius 
;
_cod_original_sg_symbol_H-M P-1
_cod_database_code 7200360

loop_
_symmetry_equiv_pos_as_xyz
'x, y, z'
'-x, -y, -z'

loop_
_atom_site_label
_atom_site_type_symbol
_atom_site_fract_x
_atom_site_fract_y
_atom_site_fract_z
_atom_site_U_iso_or_equiv
_atom_site_adp_type
_atom_site_occupancy
_atom_site_symmetry_multiplicity
_atom_site_calc_flag
_atom_site_refinement_flags
_atom_site_disorder_assembly
_atom_site_disorder_group
Co1 Co -0.12531(6) 0.04361(5) 0.33657(5) 0.0339(2) Uani 1 1 d . . .
C1 C 0.1993(5) 0.1167(4) 0.4834(4) 0.0388(9) Uani 1 1 d . . .
C2 C 0.3594(5) 0.1866(4) 0.5130(5) 0.0442(10) Uani 1 1 d . . .
H2A H 0.3740 0.1675 0.4194 0.053 Uiso 1 1 calc R . .
H2B H 0.4293 0.1488 0.5683 0.053 Uiso 1 1 calc R . .
C3 C 0.3843(4) 0.3485(4) 0.6043(4) 0.0369(8) Uani 1 1 d . . .
C4 C 0.3585(5) 0.4392(4) 0.5409(5) 0.0440(10) Uani 1 1 d . . .
H4 H 0.3278 0.4025 0.4373 0.053 Uiso 1 1 calc R . .
C5 C 0.3758(5) 0.5848(4) 0.6240(5) 0.0458(10) Uani 1 1 d . . .
H5 H 0.3543 0.6420 0.5736 0.055 Uiso 1 1 calc R . .
C6 C 0.4220(5) 0.6483(4) 0.7740(5) 0.0421(9) Uani 1 1 d . . .
C7 C 0.4475(5) 0.5572(4) 0.8386(5) 0.0493(11) Uani 1 1 d . . .
H7 H 0.4771 0.5943 0.9422 0.059 Uiso 1 1 calc R . .
C8 C 0.4311(5) 0.4105(5) 0.7557(5) 0.0504(11) Uani 1 1 d . . .
H8 H 0.4528 0.3531 0.8058 0.061 Uiso 1 1 calc R . .
C9 C 0.4476(6) 0.8098(5) 0.8662(6) 0.0645(15) Uani 1 1 d . . .
H9A H 0.4526 0.8274 0.9664 0.077 Uiso 1 1 calc R . .
H9B H 0.5436 0.8600 0.8744 0.077 Uiso 1 1 calc R . .
C10 C 0.3269(5) 0.8713(4) 0.8006(4) 0.0444(10) Uani 1 1 d . . .
C11 C -0.0230(4) 0.3669(4) 0.5736(4) 0.0342(8) Uani 1 1 d . . .
H11 H 0.0434 0.3741 0.5254 0.041 Uiso 1 1 calc R . .
C12 C -0.0235(4) 0.4942(4) 0.6911(4) 0.0341(8) Uani 1 1 d . . .
H12 H 0.0397 0.5826 0.7171 0.041 Uiso 1 1 calc R . .
C13 C -0.1187(4) 0.4868(4) 0.7674(4) 0.0315(8) Uani 1 1 d . . .
C14 C -0.2124(4) 0.3532(4) 0.7200(4) 0.0361(8) Uani 1 1 d . . .
H14 H -0.2799 0.3431 0.7662 0.043 Uiso 1 1 calc R . .
C15 C -0.2053(5) 0.2339(4) 0.6028(4) 0.0379(9) Uani 1 1 d . . .
H15 H -0.2694 0.1450 0.5735 0.045 Uiso 1 1 calc R . .
C16 C -0.1240(4) 0.6157(4) 0.8961(4) 0.0327(8) Uani 1 1 d . . .
C17 C -0.1035(5) 0.7523(4) 0.9053(5) 0.0480(11) Uani 1 1 d . . .
H17 H -0.0838 0.7693 0.8298 0.058 Uiso 1 1 calc R . .
C18 C -0.1120(6) 0.8671(4) 1.0284(5) 0.0504(11) Uani 1 1 d . . .
H18 H -0.1009 0.9582 1.0292 0.061 Uiso 1 1 calc R . .
C19 C -0.1557(5) 0.7219(4) 1.1286(4) 0.0407(9) Uani 1 1 d . . .
H19 H -0.1743 0.7074 1.2058 0.049 Uiso 1 1 calc R . .
C20 C -0.1529(5) 0.6017(4) 1.0093(4) 0.0408(9) Uani 1 1 d . . .
H20 H -0.1712 0.5108 1.0080 0.049 Uiso 1 1 calc R . .
N1 N -0.1119(4) 0.2373(3) 0.5279(3) 0.0345(7) Uani 1 1 d . . .
N2 N -0.1343(4) 0.8548(3) 1.1410(3) 0.0373(7) Uani 1 1 d . . .
O1 O 0.1730(4) 0.0855(3) 0.5768(4) 0.0593(9) Uani 1 1 d . . .
O2 O 0.0986(3) 0.1028(3) 0.3722(3) 0.0464(7) Uani 1 1 d . . .
O3 O 0.1943(4) 0.8390(3) 0.7922(4) 0.0544(8) Uani 1 1 d . . .
O4 O 0.3619(4) 0.9528(3) 0.7488(3) 0.0512(8) Uani 1 1 d . . .
O5 O 0.3621(7) 0.8704(7) 0.1898(8) 0.143(3) Uani 1 1 d . . .

loop_
_atom_site_aniso_label
_atom_site_aniso_U_11
_atom_site_aniso_U_22
_atom_site_aniso_U_33
_atom_site_aniso_U_23
_atom_site_aniso_U_13
_atom_site_aniso_U_12
Co1 0.0486(4) 0.0226(3) 0.0276(3) 0.0051(2) 0.0195(2) 0.0050(2)
C1 0.062(3) 0.0173(16) 0.034(2) 0.0032(14) 0.0253(19) 0.0077(16)
C2 0.048(2) 0.031(2) 0.047(2) 0.0094(18) 0.0174(19) 0.0125(17)
C3 0.0343(19) 0.0327(19) 0.039(2) 0.0116(17) 0.0132(16) 0.0059(15)
C4 0.053(2) 0.041(2) 0.033(2) 0.0130(18) 0.0136(18) 0.0095(19)
C5 0.057(3) 0.039(2) 0.039(2) 0.0189(19) 0.0124(19) 0.0086(19)
C6 0.044(2) 0.035(2) 0.038(2) 0.0117(17) 0.0090(17) 0.0053(17)
C7 0.063(3) 0.042(2) 0.030(2) 0.0104(18) 0.0060(19) 0.012(2)
C8 0.064(3) 0.046(2) 0.042(2) 0.023(2) 0.014(2) 0.015(2)
C9 0.077(3) 0.036(2) 0.046(3) 0.011(2) -0.011(2) 0.002(2)
C10 0.061(3) 0.0241(18) 0.028(2) 0.0001(15) 0.0077(18) 0.0021(18)
C11 0.043(2) 0.0285(18) 0.0279(18) 0.0048(15) 0.0198(16) 0.0054(15)
C12 0.045(2) 0.0246(17) 0.0286(18) 0.0056(14) 0.0174(16) 0.0051(15)
C13 0.040(2) 0.0231(16) 0.0298(18) 0.0067(14) 0.0163(15) 0.0089(14)
C14 0.046(2) 0.0267(18) 0.0302(19) 0.0023(15) 0.0222(17) 0.0032(16)
C15 0.054(2) 0.0219(17) 0.0293(19) 0.0011(15) 0.0208(17) -0.0001(16)
C16 0.040(2) 0.0262(17) 0.0286(18) 0.0064(15) 0.0164(15) 0.0068(15)
C17 0.082(3) 0.029(2) 0.038(2) 0.0082(17) 0.039(2) 0.008(2)
C18 0.088(3) 0.0241(18) 0.043(2) 0.0068(17) 0.043(2) 0.009(2)
C19 0.062(3) 0.0314(19) 0.0283(19) 0.0102(16) 0.0194(18) 0.0115(18)
C20 0.065(3) 0.0273(18) 0.0274(19) 0.0075(15) 0.0191(18) 0.0103(18)
N1 0.0497(19) 0.0241(15) 0.0251(15) 0.0056(12) 0.0154(14) 0.0059(13)
N2 0.056(2) 0.0212(14) 0.0279(16) 0.0002(12) 0.0215(15) 0.0062(14)
O1 0.108(3) 0.0327(15) 0.0484(19) 0.0180(14) 0.0458(19) 0.0137(17)
O2 0.0541(17) 0.0475(17) 0.0363(16) 0.0139(13) 0.0231(14) 0.0068(14)
O3 0.069(2) 0.0403(17) 0.054(2) 0.0172(15) 0.0286(17) 0.0117(15)
O4 0.0589(19) 0.0396(17) 0.0442(18) 0.0143(14) 0.0123(15) 0.0044(14)
O5 0.133(5) 0.138(5) 0.182(7) 0.097(5) 0.070(5) -0.007(4)

loop_
_atom_type_symbol
_atom_type_description
_atom_type_scat_dispersion_real
_atom_type_scat_dispersion_imag
_atom_type_scat_source
C C 0.0033 0.0016 'International Tables Vol C Tables 4.2.6.8 and 6.1.1.4'
H H 0.0000 0.0000 'International Tables Vol C Tables 4.2.6.8 and 6.1.1.4'
Co Co 0.3494 0.9721 'International Tables Vol C Tables 4.2.6.8 and 6.1.1.4'
N N 0.0061 0.0033 'International Tables Vol C Tables 4.2.6.8 and 6.1.1.4'
O O 0.0106 0.0060 'International Tables Vol C Tables 4.2.6.8 and 6.1.1.4'

loop_
_geom_angle_atom_site_label_1
_geom_angle_atom_site_label_2
_geom_angle_atom_site_label_3
_geom_angle
_geom_angle_site_symmetry_1
_geom_angle_site_symmetry_3
_geom_angle_publ_flag
O1 Co1 O2 114.29(14) 2_556 . ?
O1 Co1 O3 150.71(16) 2_556 2_566 ?
O2 Co1 O3 94.97(12) . 2_566 ?
O1 Co1 N1 93.53(12) 2_556 . ?
O2 Co1 N1 93.39(12) . . ?
O3 Co1 N1 85.67(12) 2_566 . ?
O1 Co1 N2 88.81(13) 2_556 1_544 ?
O2 Co1 N2 85.13(12) . 1_544 ?
O3 Co1 N2 92.56(12) 2_566 1_544 ?
N1 Co1 N2 177.59(11) . 1_544 ?
O1 Co1 O4 91.77(14) 2_556 2_566 ?
O2 Co1 O4 153.92(12) . 2_566 ?
O3 Co1 O4 59.01(12) 2_566 2_566 ?
N1 Co1 O4 83.62(12) . 2_566 ?
N2 Co1 O4 96.87(12) 1_544 2_566 ?
O1 C1 O2 121.4(4) . . ?
O1 C1 C2 119.0(4) . . ?
O2 C1 C2 119.4(4) . . ?
C1 C2 C3 106.5(3) . . ?
C1 C2 H2A 110.4 . . ?
C3 C2 H2A 110.4 . . ?
C1 C2 H2B 110.4 . . ?
C3 C2 H2B 110.4 . . ?
H2A C2 H2B 108.6 . . ?
C4 C3 C8 115.3(4) . . ?
C4 C3 C2 122.6(4) . . ?
C8 C3 C2 122.0(4) . . ?
C3 C4 C5 122.3(4) . . ?
C3 C4 H4 118.9 . . ?
C5 C4 H4 118.9 . . ?
C6 C5 C4 123.3(4) . . ?
C6 C5 H5 118.4 . . ?
C4 C5 H5 118.4 . . ?
C5 C6 C7 114.7(4) . . ?
C5 C6 C9 123.4(4) . . ?
C7 C6 C9 121.9(4) . . ?
C6 C7 C8 122.3(4) . . ?
C6 C7 H7 118.8 . . ?
C8 C7 H7 118.8 . . ?
C3 C8 C7 122.0(4) . . ?
C3 C8 H8 119.0 . . ?
C7 C8 H8 119.0 . . ?
C10 C9 C6 113.2(4) . . ?
C10 C9 H9A 108.9 . . ?
C6 C9 H9A 108.9 . . ?
C10 C9 H9B 108.9 . . ?
C6 C9 H9B 108.9 . . ?
H9A C9 H9B 107.8 . . ?
O4 C10 O3 119.8(4) . . ?
O4 C10 C9 116.9(4) . . ?
O3 C10 C9 123.2(4) . . ?
N1 C11 C12 123.7(3) . . ?
N1 C11 H11 118.1 . . ?
C12 C11 H11 118.1 . . ?
C13 C12 C11 119.7(3) . . ?
C13 C12 H12 120.2 . . ?
C11 C12 H12 120.2 . . ?
C14 C13 C12 117.1(3) . . ?
C14 C13 C16 119.7(3) . . ?
C12 C13 C16 123.3(3) . . ?
C13 C14 C15 119.5(3) . . ?
C13 C14 H14 120.3 . . ?
C15 C14 H14 120.3 . . ?
N1 C15 C14 124.8(3) . . ?
N1 C15 H15 117.6 . . ?
C14 C15 H15 117.6 . . ?
C20 C16 C17 115.5(4) . . ?
C20 C16 C13 121.0(3) . . ?
C17 C16 C13 123.5(3) . . ?
C16 C17 C18 120.2(4) . . ?
C16 C17 H17 119.9 . . ?
C18 C17 H17 119.9 . . ?
N2 C18 C17 124.3(4) . . ?
N2 C18 H18 117.8 . . ?
C17 C18 H18 117.8 . . ?
N2 C19 C20 125.1(4) . . ?
N2 C19 H19 117.4 . . ?
C20 C19 H19 117.4 . . ?
C16 C20 C19 120.5(3) . . ?
C16 C20 H20 119.8 . . ?
C19 C20 H20 119.8 . . ?
C11 N1 C15 115.3(3) . . ?
C11 N1 Co1 124.3(3) . . ?
C15 N1 Co1 120.3(2) . . ?
C18 N2 C19 114.3(3) . . ?
C18 N2 Co1 121.5(3) . 1_566 ?
C19 N2 Co1 124.2(3) . 1_566 ?
C1 O1 Co1 156.0(3) . 2_556 ?
C1 O2 Co1 123.5(3) . . ?
C10 O3 Co1 91.4(3) . 2_566 ?
C10 O4 Co1 89.6(3) . 2_566 ?

loop_
_geom_bond_atom_site_label_1
_geom_bond_atom_site_label_2
_geom_bond_distance
_geom_bond_site_symmetry_2
_geom_bond_publ_flag
Co1 O1 1.994(3) 2_556 ?
Co1 O2 2.095(3) . ?
Co1 O3 2.191(3) 2_566 ?
Co1 N1 2.216(3) . ?
Co1 N2 2.227(3) 1_544 ?
Co1 O4 2.244(3) 2_566 ?
C1 O1 1.238(5) . ?
C1 O2 1.243(5) . ?
C1 C2 1.544(6) . ?
C2 C3 1.554(5) . ?
C2 H2A 0.9900 . ?
C2 H2B 0.9900 . ?
C3 C4 1.370(6) . ?
C3 C8 1.383(6) . ?
C4 C5 1.408(6) . ?
C4 H4 0.9500 . ?
C5 C6 1.370(6) . ?
C5 H5 0.9500 . ?
C6 C7 1.383(6) . ?
C6 C9 1.551(6) . ?
C7 C8 1.418(6) . ?
C7 H7 0.9500 . ?
C8 H8 0.9500 . ?
C9 C10 1.532(6) . ?
C9 H9A 0.9900 . ?
C9 H9B 0.9900 . ?
C10 O4 1.250(5) . ?
C10 O3 1.275(6) . ?
C11 N1 1.358(5) . ?
C11 C12 1.441(5) . ?
C11 H11 0.9500 . ?
C12 C13 1.416(5) . ?
C12 H12 0.9500 . ?
C13 C14 1.407(5) . ?
C13 C16 1.531(5) . ?
C14 C15 1.415(5) . ?
C14 H14 0.9500 . ?
C15 N1 1.381(5) . ?
C15 H15 0.9500 . ?
C16 C20 1.365(5) . ?
C16 C17 1.393(5) . ?
C17 C18 1.432(6) . ?
C17 H17 0.9500 . ?
C18 N2 1.324(5) . ?
C18 H18 0.9500 . ?
C19 N2 1.342(5) . ?
C19 C20 1.417(5) . ?
C19 H19 0.9500 . ?
C20 H20 0.9500 . ?
